data_7015581
loop_
_publ_author_name
'Oliver, Katie'
'White, Andrew J. P.'
'Hogarth, Graeme'
'Wilton-Ely, James D E T'

_publ_section_title
;
 Multimetallic complexes of group 10 and 11 metals based on polydentate
 dithiocarbamate ligands.
;
_journal_issue 22
_journal_name_full 'Dalton transactions (Cambridge, England : 2003)'
_journal_page_first 5852
_journal_page_last 5864
_journal_paper_doi 10.1039/c0dt01745k
_journal_volume 40
_journal_year 2011
_chemical_formula_moiety 'C86 H74 Fe2 N2 P4 Pd2 S4, 2(F6 P), C H2 Cl2, C2 H6 O'
_chemical_formula_sum 'C89 H82 Cl2 F12 Fe2 N2 O P6 Pd2 S4'
_chemical_formula_weight 2133.03
_space_group_IT_number 2
_symmetry_cell_setting triclinic
_symmetry_space_group_name_Hall '-P 1'
_symmetry_space_group_name_H-M 'P -1'
_atom_sites_solution_hydrogens geom
_atom_sites_solution_primary direct
_atom_sites_solution_secondary difmap
_audit_creation_method SHELXL-97
_cell_angle_alpha 98.2051(14)
_cell_angle_beta 96.9952(14)
_cell_angle_gamma 108.4619(17)
_cell_formula_units_Z 2
_cell_length_a 13.8220(2)
_cell_length_b 17.8518(3)
_cell_length_c 19.3592(3)
_cell_measurement_reflns_used 23455
_cell_measurement_temperature 173
_cell_measurement_theta_max 32.5423
_cell_measurement_theta_min 2.9672
_cell_volume 4413.11(13)
_computing_cell_refinement 'CrysAlis RED, Oxford Diffraction Ltd'
_computing_data_collection 'CrysAlis CCD, Oxford Diffraction Ltd'
_computing_data_reduction 'CrysAlis RED, Oxford Diffraction Ltd'
_computing_molecular_graphics 'Bruker SHELXTL'
_computing_publication_material 'Bruker SHELXTL'
_computing_structure_refinement 'SHELXL-97 (Sheldrick, 1997)'
_computing_structure_solution 'SHELXS-97 (Sheldrick, 1990)'
_diffrn_ambient_temperature 173
_diffrn_detector_area_resol_mean 15.9825
_diffrn_measured_fraction_theta_full 0.996
_diffrn_measured_fraction_theta_max 0.889
_diffrn_measurement_device_type 'OD Xcalibur 3'
_diffrn_measurement_method 'omega scans'
_diffrn_radiation_monochromator graphite
_diffrn_radiation_source 'Enhance (Mo) X-ray Source'
_diffrn_radiation_type MoK\a
_diffrn_radiation_wavelength 0.71073
_diffrn_reflns_av_R_equivalents 0.0193
_diffrn_reflns_av_sigmaI/netI 0.0516
_diffrn_reflns_limit_h_max 18
_diffrn_reflns_limit_h_min -19
_diffrn_reflns_limit_k_max 25
_diffrn_reflns_limit_k_min -25
_diffrn_reflns_limit_l_max 29
_diffrn_reflns_limit_l_min -28
_diffrn_reflns_number 46924
_diffrn_reflns_theta_full 30.50
_diffrn_reflns_theta_max 32.64
_diffrn_reflns_theta_min 2.97
_diffrn_standards_number 0
_exptl_absorpt_coefficient_mu 1.061
_exptl_absorpt_correction_T_max 0.873
_exptl_absorpt_correction_T_min 0.751
_exptl_absorpt_correction_type analytical
_exptl_absorpt_process_details
;
CrysAlisPro, Oxford Diffraction Ltd.,
Version 1.171.33.48 (release 15-09-2009 CrysAlis171 .NET)
(compiled Sep 15 2009,11:49:04)
Analytical numeric absorption correction using a multifaceted crystal
model based on expressions derived by R.C. Clark & J.S. Reid.
(Clark, R. C. & Reid, J. S. (1995). Acta Cryst. A51, 887-897)
;
_exptl_crystal_colour Orange
_exptl_crystal_density_diffrn 1.605
_exptl_crystal_density_method 'not measured'
_exptl_crystal_description blocks
_exptl_crystal_F_000 2156
_exptl_crystal_size_max 0.42
_exptl_crystal_size_mid 0.25
_exptl_crystal_size_min 0.15
_refine_diff_density_max 1.157
_refine_diff_density_min -1.675
_refine_diff_density_rms 0.092
_refine_ls_extinction_method none
_refine_ls_goodness_of_fit_ref 0.974
_refine_ls_hydrogen_treatment constr
_refine_ls_matrix_type full
_refine_ls_number_parameters 1151
_refine_ls_number_reflns 28689
_refine_ls_number_restraints 550
_refine_ls_restrained_S_all 1.010
_refine_ls_R_factor_all 0.0621
_refine_ls_R_factor_gt 0.0379
_refine_ls_shift/su_max 0.003
_refine_ls_shift/su_mean 0.000
_refine_ls_structure_factor_coef Fsqd
_refine_ls_weighting_details 'calc w=1/[\s^2^(Fo^2^)+(0.0612P)^2^+0.0000P] where P=(Fo^2^+2Fc^2^)/3'
_refine_ls_weighting_scheme calc
_refine_ls_wR_factor_gt 0.1024
_refine_ls_wR_factor_ref 0.1072
_reflns_number_gt 19906
_reflns_number_total 28689
_reflns_threshold_expression >2sigma(I)
_cod_data_source_file c0dt01745k.txt
_cod_data_source_block 3
_cod_original_sg_symbol_H-M P-1
_cod_database_code 7015581

loop_
_symmetry_equiv_pos_as_xyz
'x, y, z'
'-x, -y, -z'

loop_
_atom_site_label
_atom_site_type_symbol
_atom_site_fract_x
_atom_site_fract_y
_atom_site_fract_z
_atom_site_U_iso_or_equiv
_atom_site_adp_type
_atom_site_occupancy
_atom_site_symmetry_multiplicity
_atom_site_calc_flag
_atom_site_refinement_flags
_atom_site_disorder_assembly
_atom_site_disorder_group
Pd1 Pd 0.818358(14) 0.572245(10) 0.336958(9) 0.02073(4) Uani 1 1 d . . .
Pd2 Pd 0.859858(14) 0.882338(10) 0.150657(9) 0.01994(4) Uani 1 1 d . . .
Fe1 Fe 0.52662(3) 0.38561(2) 0.30906(2) 0.02799(8) Uani 1 1 d . . .
Fe2 Fe 0.61847(3) 0.98336(2) 0.15500(2) 0.02533(8) Uani 1 1 d . . .
S1 S 0.89961(5) 0.70935(4) 0.38815(4) 0.02930(14) Uani 1 1 d . . .
C2 C 0.98807(19) 0.70758(14) 0.33264(12) 0.0221(5) Uani 1 1 d . . .
S3 S 0.94679(5) 0.61997(4) 0.27038(3) 0.02642(13) Uani 1 1 d . . .
N4 N 1.07818(16) 0.76432(12) 0.33867(10) 0.0212(4) Uani 1 1 d . B .
C5 C 1.15571(18) 0.75242(14) 0.29638(12) 0.0217(5) Uani 1 1 d . . .
H5A H 1.1393 0.6940 0.2796 0.026 Uiso 1 1 calc R D .
H5B H 1.2249 0.7734 0.3272 0.026 Uiso 1 1 calc R . .
C6 C 1.16028(19) 0.79378(14) 0.23248(12) 0.0225(5) Uani 1 1 d . . .
H6A H 1.1724 0.8516 0.2490 0.027 Uiso 1 1 calc R . .
H6B H 1.2199 0.7895 0.2105 0.027 Uiso 1 1 calc R . .
N7 N 1.06549(15) 0.75952(12) 0.17844(10) 0.0203(4) Uani 1 1 d . . .
C8 C 0.99714(19) 0.79693(14) 0.17141(12) 0.0219(5) Uani 1 1 d . D .
S9 S 1.00999(5) 0.88684(4) 0.22453(3) 0.02788(13) Uani 1 1 d . D .
S10 S 0.88742(5) 0.76301(4) 0.10813(3) 0.02712(13) Uani 1 1 d . D .
C11 C 1.1105(2) 0.83859(14) 0.39258(13) 0.0260(5) Uani 1 1 d . . .
H11A H 1.0482 0.8481 0.4064 0.031 Uiso 1 1 calc R A 1
H11B H 1.1481 0.8846 0.3718 0.031 Uiso 1 1 calc R A 1
C12 C 1.1796(2) 0.83497(17) 0.45811(13) 0.0300(6) Uani 1 1 d . B 1
C13 C 1.1527(3) 0.7715(2) 0.49246(17) 0.0482(8) Uani 1 1 d . B 1
H13A H 1.0910 0.7271 0.4737 0.058 Uiso 1 1 calc R B 1
C14 C 1.2151(3) 0.7716(2) 0.55486(18) 0.0589(10) Uani 1 1 d . B 1
H14A H 1.1951 0.7276 0.5787 0.071 Uiso 1 1 calc R B 1
C15 C 1.3045(3) 0.8342(3) 0.58159(17) 0.0581(10) Uani 1 1 d . B 1
H15A H 1.3488 0.8330 0.6226 0.070 Uiso 1 1 calc R B 1
C16 C 1.3299(3) 0.8989(3) 0.54896(18) 0.0597(10) Uani 1 1 d . B 1
H16A H 1.3909 0.9437 0.5686 0.072 Uiso 1 1 calc R B 1
C17 C 1.2679(3) 0.9002(2) 0.48777(16) 0.0460(8) Uani 1 1 d . B 1
H17A H 1.2861 0.9459 0.4660 0.055 Uiso 1 1 calc R B 1
C18 C 1.0518(2) 0.68574(14) 0.12691(12) 0.0237(5) Uani 1 1 d D C .
H18A H 0.9791 0.6492 0.1200 0.028 Uiso 0.845(7) 1 calc PR C 1
H18B H 1.0971 0.6577 0.1464 0.028 Uiso 0.845(7) 1 calc PR C 1
H18C H 0.9795 0.6543 0.1141 0.028 Uiso 0.155(7) 1 d PR C 2
H18D H 1.0873 0.6541 0.1481 0.028 Uiso 0.155(7) 1 d PR C 2
C19 C 1.0773(2) 0.70363(16) 0.05669(10) 0.0300(8) Uani 0.845(7) 1 d PGDU C 1
C20 C 1.1673(3) 0.76534(17) 0.05369(11) 0.0574(15) Uani 0.845(7) 1 d PGU C 1
H20A H 1.2126 0.7964 0.0962 0.069 Uiso 0.845(7) 1 calc PR C 1
C21 C 1.1909(3) 0.78162(16) -0.01156(15) 0.0671(16) Uani 0.845(7) 1 d PGU C 1
H21A H 1.2524 0.8238 -0.0136 0.081 Uiso 0.845(7) 1 calc PR C 1
C22 C 1.1245(3) 0.73620(18) -0.07381(11) 0.0534(13) Uani 0.845(7) 1 d PGU C 1
H22A H 1.1407 0.7473 -0.1184 0.064 Uiso 0.845(7) 1 calc PR C 1
C23 C 1.0345(3) 0.6745(2) -0.07081(11) 0.0534(13) Uani 0.845(7) 1 d PGU C 1
H23A H 0.9892 0.6434 -0.1134 0.064 Uiso 0.845(7) 1 calc PR C 1
C24 C 1.0109(2) 0.6582(2) -0.00556(14) 0.0459(11) Uani 0.845(7) 1 d PGU C 1
H24A H 0.9494 0.6160 -0.0035 0.055 Uiso 0.845(7) 1 calc PR C 1
C19' C 1.1028(14) 0.7035(11) 0.0613(8) 0.029(4) Uiso 0.155(7) 1 d PGDU C 2
C20' C 1.2085(13) 0.7391(12) 0.0632(7) 0.051(4) Uiso 0.155(7) 1 d PGU C 2
H20B H 1.2557 0.7506 0.1065 0.061 Uiso 0.155(7) 1 calc PR C 2
C21' C 1.2451(11) 0.7577(12) 0.0018(9) 0.063(5) Uiso 0.155(7) 1 d PGU C 2
H21B H 1.3174 0.7820 0.0031 0.076 Uiso 0.155(7) 1 calc PR C 2
C22' C 1.1760(15) 0.7408(11) -0.0615(7) 0.054(5) Uiso 0.155(7) 1 d PGU C 2
H22B H 1.2011 0.7535 -0.1035 0.064 Uiso 0.155(7) 1 calc PR C 2
C23' C 1.0703(13) 0.7053(12) -0.0634(8) 0.044(5) Uiso 0.155(7) 1 d PGU C 2
H23B H 1.0231 0.6937 -0.1067 0.053 Uiso 0.155(7) 1 calc PR C 2
C24' C 1.0337(11) 0.6866(12) -0.0020(10) 0.044(5) Uiso 0.155(7) 1 d PGU C 2
H24B H 0.9614 0.6624 -0.0034 0.053 Uiso 0.155(7) 1 calc PR C 2
P25 P 0.76867(5) 0.44586(4) 0.26749(3) 0.02101(12) Uani 1 1 d D D .
C26 C 0.7631(4) 0.4651(3) 0.17834(17) 0.0232(14) Uani 0.649(13) 1 d PGDU D 1
C27 C 0.7044(4) 0.5115(4) 0.1588(3) 0.0314(12) Uani 0.649(13) 1 d PGU D 1
H27A H 0.6640 0.5277 0.1903 0.038 Uiso 0.649(13) 1 calc PR D 1
C28 C 0.7048(4) 0.5344(3) 0.0931(3) 0.0393(16) Uani 0.649(13) 1 d PGU D 1
H28A H 0.6647 0.5661 0.0797 0.047 Uiso 0.649(13) 1 calc PR D 1
C29 C 0.7639(5) 0.5107(3) 0.0469(2) 0.0458(15) Uani 0.649(13) 1 d PGU D 1
H29A H 0.7642 0.5263 0.0020 0.055 Uiso 0.649(13) 1 calc PR D 1
C30 C 0.8227(6) 0.4643(4) 0.0665(2) 0.0550(19) Uani 0.649(13) 1 d PGU D 1
H30A H 0.8631 0.4481 0.0350 0.066 Uiso 0.649(13) 1 calc PR D 1
C31 C 0.8223(6) 0.4414(4) 0.1322(2) 0.0441(16) Uani 0.649(13) 1 d PGU D 1
H31A H 0.8624 0.4097 0.1456 0.053 Uiso 0.649(13) 1 calc PR D 1
C26' C 0.7523(8) 0.4601(6) 0.1747(4) 0.029(3) Uiso 0.351(13) 1 d PGDU D 2
C27' C 0.7235(10) 0.5248(6) 0.1600(5) 0.027(2) Uiso 0.351(13) 1 d PGU D 2
H27B H 0.7057 0.5571 0.1962 0.032 Uiso 0.351(13) 1 calc PR D 2
C28' C 0.7208(10) 0.5422(6) 0.0922(6) 0.033(3) Uiso 0.351(13) 1 d PGU D 2
H28B H 0.7010 0.5864 0.0821 0.040 Uiso 0.351(13) 1 calc PR D 2
C29' C 0.7469(9) 0.4949(7) 0.0391(4) 0.049(3) Uiso 0.351(13) 1 d PGU D 2
H29B H 0.7450 0.5068 -0.0072 0.059 Uiso 0.351(13) 1 calc PR D 2
C30' C 0.7757(9) 0.4302(7) 0.0539(4) 0.048(3) Uiso 0.351(13) 1 d PGU D 2
H30B H 0.7935 0.3979 0.0177 0.058 Uiso 0.351(13) 1 calc PR D 2
C31' C 0.7784(9) 0.4128(6) 0.1217(4) 0.045(3) Uiso 0.351(13) 1 d PGU D 2
H31B H 0.7981 0.3686 0.1318 0.054 Uiso 0.351(13) 1 calc PR D 2
C32 C 0.8613(2) 0.39283(14) 0.27843(13) 0.0241(5) Uani 1 1 d . D 1
C33 C 0.8271(2) 0.30900(16) 0.26193(15) 0.0319(6) Uani 1 1 d . D 1
H33A H 0.7555 0.2796 0.2456 0.038 Uiso 1 1 calc R D 1
C34 C 0.8970(2) 0.26833(17) 0.26926(16) 0.0379(7) Uani 1 1 d . D 1
H34A H 0.8730 0.2112 0.2583 0.046 Uiso 1 1 calc R D 1
C35 C 1.0008(3) 0.31018(19) 0.29233(16) 0.0404(7) Uani 1 1 d . D 1
H35A H 1.0488 0.2823 0.2963 0.048 Uiso 1 1 calc R D 1
C36 C 1.0346(3) 0.3924(2) 0.3095(2) 0.0629(11) Uani 1 1 d . D 1
H36A H 1.1062 0.4215 0.3261 0.075 Uiso 1 1 calc R D 1
C37 C 0.9649(2) 0.43392(18) 0.3029(2) 0.0489(9) Uani 1 1 d . D 1
H37A H 0.9893 0.4910 0.3154 0.059 Uiso 1 1 calc R D 1
C38 C 0.64902(19) 0.36934(14) 0.26947(13) 0.0247(5) Uani 1 1 d . D 1
C39 C 0.5582(2) 0.33745(17) 0.21553(15) 0.0338(6) Uani 1 1 d . D 1
H39A H 0.5487 0.3551 0.1692 0.041 Uiso 1 1 calc R D 1
C40 C 0.4829(2) 0.27632(17) 0.24020(18) 0.0423(7) Uani 1 1 d . D 1
H40A H 0.4110 0.2446 0.2143 0.051 Uiso 1 1 calc R D 1
C41 C 0.5261(2) 0.27007(17) 0.30835(19) 0.0417(7) Uani 1 1 d . D 1
H41A H 0.4904 0.2330 0.3386 0.050 Uiso 1 1 calc R D 1
C42 C 0.6283(2) 0.32750(15) 0.32718(16) 0.0307(6) Uani 1 1 d . D 1
H42A H 0.6774 0.3367 0.3725 0.037 Uiso 1 1 calc R D 1
C43 C 0.5742(2) 0.49157(16) 0.37780(14) 0.0293(5) Uani 1 1 d . D 1
C44 C 0.4981(2) 0.43070(18) 0.40360(17) 0.0407(7) Uani 1 1 d . D 1
H44A H 0.5089 0.4117 0.4491 0.049 Uiso 1 1 calc R D 1
C45 C 0.4060(3) 0.4030(2) 0.3530(2) 0.0488(8) Uani 1 1 d . D 1
H45A H 0.3407 0.3597 0.3560 0.059 Uiso 1 1 calc R D 1
C46 C 0.4219(3) 0.4443(2) 0.2962(2) 0.0487(8) Uani 1 1 d . D 1
H46A H 0.3699 0.4355 0.2525 0.058 Uiso 1 1 calc R D 1
C47 C 0.5255(2) 0.49914(17) 0.31097(16) 0.0339(6) Uani 1 1 d . D 1
H47A H 0.5586 0.5362 0.2799 0.041 Uiso 1 1 calc R D 1
P48 P 0.70748(5) 0.54538(4) 0.41627(3) 0.02511(13) Uani 1 1 d . D 1
C49 C 0.7484(2) 0.49141(16) 0.48021(13) 0.0299(5) Uani 1 1 d . D 1
C50 C 0.8346(2) 0.46873(17) 0.47496(15) 0.0349(6) Uani 1 1 d . D 1
H50A H 0.8702 0.4791 0.4365 0.042 Uiso 1 1 calc R D 1
C51 C 0.8691(3) 0.4312(2) 0.52529(17) 0.0464(8) Uani 1 1 d . D 1
H51A H 0.9289 0.4165 0.5218 0.056 Uiso 1 1 calc R D 1
C52 C 0.8169(3) 0.4149(2) 0.58066(17) 0.0522(9) Uani 1 1 d . D 1
H52A H 0.8399 0.3880 0.6147 0.063 Uiso 1 1 calc R D 1
C53 C 0.7324(3) 0.4373(2) 0.58680(17) 0.0529(9) Uani 1 1 d . D 1
H53A H 0.6970 0.4262 0.6253 0.064 Uiso 1 1 calc R D 1
C54 C 0.6976(3) 0.47607(18) 0.53736(15) 0.0400(7) Uani 1 1 d . D 1
H54A H 0.6392 0.4922 0.5423 0.048 Uiso 1 1 calc R D 1
C55 C 0.7071(2) 0.63641(16) 0.47261(14) 0.0333(6) Uani 1 1 d . D 1
C56 C 0.7924(3) 0.67909(18) 0.52636(16) 0.0434(7) Uani 1 1 d . D 1
H56A H 0.8475 0.6586 0.5348 0.052 Uiso 1 1 calc R D 1
C57 C 0.7973(3) 0.7503(2) 0.56712(18) 0.0552(10) Uani 1 1 d . D 1
H57A H 0.8556 0.7790 0.6034 0.066 Uiso 1 1 calc R D 1
C58 C 0.7169(4) 0.7802(2) 0.55511(19) 0.0642(12) Uani 1 1 d . D 1
H58A H 0.7201 0.8295 0.5831 0.077 Uiso 1 1 calc R D 1
C59 C 0.6343(4) 0.7394(2) 0.5037(2) 0.0616(11) Uani 1 1 d . D 1
H59A H 0.5792 0.7600 0.4962 0.074 Uiso 1 1 calc R D 1
C60 C 0.6282(3) 0.66682(19) 0.46104(17) 0.0437(8) Uani 1 1 d . D 1
H60A H 0.5700 0.6391 0.4245 0.052 Uiso 1 1 calc R D 1
P61 P 0.86944(5) 1.00652(4) 0.21120(3) 0.02135(12) Uani 1 1 d . E 1
C62 C 0.8789(2) 1.00410(17) 0.30488(13) 0.0285(5) Uani 1 1 d . E 1
C63 C 0.8434(3) 0.93029(19) 0.32635(16) 0.0401(7) Uani 1 1 d . E 1
H63A H 0.8151 0.8820 0.2918 0.048 Uiso 1 1 calc R E 1
C64 C 0.8493(3) 0.9270(3) 0.39837(19) 0.0559(10) Uani 1 1 d . E 1
H64A H 0.8244 0.8768 0.4131 0.067 Uiso 1 1 calc R E 1
C65 C 0.8925(3) 0.9987(3) 0.44839(17) 0.0566(10) Uani 1 1 d . E 1
H65A H 0.8972 0.9974 0.4975 0.068 Uiso 1 1 calc R E 1
C66 C 0.9281(3) 1.0711(2) 0.42688(16) 0.0486(8) Uani 1 1 d . E 1
H66A H 0.9576 1.1195 0.4613 0.058 Uiso 1 1 calc R E 1
C67 C 0.9214(2) 1.07414(18) 0.35601(14) 0.0352(6) Uani 1 1 d . E 1
H67A H 0.9460 1.1246 0.3419 0.042 Uiso 1 1 calc R E 1
C68 C 0.98931(19) 1.08494(14) 0.20494(13) 0.0240(5) Uani 1 1 d . E 1
C69 C 1.0827(2) 1.09343(16) 0.24687(15) 0.0311(6) Uani 1 1 d . E 1
H69A H 1.0836 1.0591 0.2800 0.037 Uiso 1 1 calc R E 1
C70 C 1.1745(2) 1.15106(19) 0.24118(17) 0.0391(7) Uani 1 1 d . E 1
H70A H 1.2376 1.1561 0.2703 0.047 Uiso 1 1 calc R E 1
C71 C 1.1741(2) 1.2011(2) 0.19318(19) 0.0447(8) Uani 1 1 d . E 1
H71A H 1.2367 1.2413 0.1897 0.054 Uiso 1 1 calc R E 1
C72 C 1.0823(2) 1.1925(2) 0.15013(18) 0.0432(7) Uani 1 1 d . E 1
H72A H 1.0821 1.2265 0.1166 0.052 Uiso 1 1 calc R E 1
C73 C 0.9906(2) 1.13454(17) 0.15562(15) 0.0324(6) Uani 1 1 d . E 1
H73A H 0.9280 1.1287 0.1254 0.039 Uiso 1 1 calc R E 1
C74 C 0.76896(19) 1.04965(14) 0.19480(13) 0.0233(5) Uani 1 1 d . E 1
C75 C 0.7043(2) 1.06392(15) 0.24431(14) 0.0276(5) Uani 1 1 d . E 1
H75A H 0.7089 1.0531 0.2937 0.033 Uiso 1 1 calc R E 1
C76 C 0.6316(2) 1.09477(16) 0.21094(15) 0.0316(6) Uani 1 1 d . E 1
H76A H 0.5758 1.1086 0.2325 0.038 Uiso 1 1 calc R E 1
C77 C 0.6502(2) 1.10038(16) 0.14079(15) 0.0314(6) Uani 1 1 d . E 1
H77A H 0.6101 1.1192 0.1046 0.038 Uiso 1 1 calc R E 1
C78 C 0.7339(2) 1.07200(15) 0.13036(14) 0.0266(5) Uani 1 1 d . E 1
H78A H 0.7637 1.0688 0.0859 0.032 Uiso 1 1 calc R E 1
C79 C 0.6087(2) 0.87590(15) 0.09997(14) 0.0269(5) Uani 1 1 d . E 1
C80 C 0.5310(2) 0.90351(17) 0.06612(17) 0.0366(7) Uani 1 1 d . E 1
H80A H 0.5238 0.9141 0.0167 0.044 Uiso 1 1 calc R E 1
C81 C 0.4661(2) 0.91298(19) 0.11692(19) 0.0455(8) Uani 1 1 d . E 1
H81A H 0.4068 0.9334 0.1093 0.055 Uiso 1 1 calc R E 1
C82 C 0.5016(2) 0.89160(18) 0.18005(19) 0.0432(8) Uani 1 1 d . E 1
H82A H 0.4719 0.8940 0.2245 0.052 Uiso 1 1 calc R E 1
C83 C 0.5893(2) 0.86870(16) 0.17023(15) 0.0329(6) Uani 1 1 d . E 1
H83A H 0.6308 0.8510 0.2064 0.039 Uiso 1 1 calc R E 1
P84 P 0.71583(5) 0.85659(4) 0.06647(3) 0.02189(12) Uani 1 1 d . E 1
C85 C 0.7458(2) 0.91386(15) -0.00318(13) 0.0248(5) Uani 1 1 d . E 1
C86 C 0.8422(2) 0.97230(17) 0.00413(14) 0.0308(6) Uani 1 1 d . E 1
H86A H 0.8924 0.9824 0.0456 0.037 Uiso 1 1 calc R E 1
C87 C 0.8658(3) 1.01631(19) -0.04893(16) 0.0406(7) Uani 1 1 d . E 1
H87A H 0.9318 1.0566 -0.0439 0.049 Uiso 1 1 calc R E 1
C88 C 0.7918(3) 1.0008(2) -0.10969(16) 0.0430(7) Uani 1 1 d . E 1
H88A H 0.8072 1.0309 -0.1461 0.052 Uiso 1 1 calc R E 1
C89 C 0.6965(3) 0.94212(19) -0.11720(15) 0.0392(7) Uani 1 1 d . E 1
H89A H 0.6466 0.9317 -0.1588 0.047 Uiso 1 1 calc R E 1
C90 C 0.6732(2) 0.89852(17) -0.06502(14) 0.0320(6) Uani 1 1 d . E 1
H90A H 0.6074 0.8577 -0.0709 0.038 Uiso 1 1 calc R E 1
C91 C 0.6597(2) 0.75389(15) 0.01757(13) 0.0282(5) Uani 1 1 d . E 1
C92 C 0.7135(2) 0.72525(17) -0.03106(14) 0.0352(6) Uani 1 1 d . E 1
H92A H 0.7784 0.7598 -0.0378 0.042 Uiso 1 1 calc R E 1
C93 C 0.6726(3) 0.64667(19) -0.06940(16) 0.0455(8) Uani 1 1 d . E 1
H93A H 0.7088 0.6278 -0.1027 0.055 Uiso 1 1 calc R E 1
C94 C 0.5793(3) 0.5964(2) -0.05871(18) 0.0539(10) Uani 1 1 d . E 1
H94A H 0.5513 0.5425 -0.0845 0.065 Uiso 1 1 calc R E 1
C95 C 0.5263(3) 0.6236(2) -0.0109(2) 0.0605(10) Uani 1 1 d . E 1
H95A H 0.4617 0.5886 -0.0042 0.073 Uiso 1 1 calc R E 1
C96 C 0.5664(2) 0.70181(18) 0.02751(18) 0.0434(7) Uani 1 1 d . E 1
H96A H 0.5296 0.7198 0.0609 0.052 Uiso 1 1 calc R E 1
P10 P 0.23228(9) 0.54796(7) 0.18267(5) 0.0561(3) Uani 1 1 d . F 1
F11 F 0.1518(3) 0.55805(18) 0.22912(16) 0.1006(10) Uani 1 1 d . F 1
F12 F 0.2033(3) 0.45630(18) 0.1868(2) 0.1103(11) Uani 1 1 d . F 1
F13 F 0.3205(2) 0.57141(18) 0.25196(12) 0.0894(9) Uani 1 1 d . F 1
F14 F 0.2654(2) 0.64265(17) 0.18162(16) 0.0893(8) Uani 1 1 d . F 1
F15 F 0.1516(2) 0.5302(2) 0.11303(14) 0.1053(11) Uani 1 1 d . F 1
F16 F 0.3174(2) 0.5402(2) 0.13734(14) 0.1001(10) Uani 1 1 d . F 1
P20 P 0.36610(7) 1.01709(6) 0.32259(7) 0.0322(2) Uani 0.892(3) 1 d PD G 1
F21 F 0.24824(18) 1.00837(15) 0.32507(18) 0.0737(9) Uani 0.892(3) 1 d PDU G 1
F22 F 0.3417(2) 0.93006(13) 0.34355(13) 0.0540(6) Uani 0.892(3) 1 d PDU G 1
F23 F 0.3981(2) 1.05984(17) 0.40340(12) 0.0659(8) Uani 0.892(3) 1 d PDU G 1
F24 F 0.3850(2) 1.10017(13) 0.29796(15) 0.0801(9) Uani 0.892(3) 1 d PDU G 1
F25 F 0.33392(18) 0.97166(13) 0.24130(10) 0.0541(6) Uani 0.892(3) 1 d PDU G 1
F26 F 0.48139(17) 1.02203(19) 0.31962(13) 0.0611(8) Uani 0.892(3) 1 d PDU G 1
P20' P 0.3711(8) 1.0350(6) 0.3480(6) 0.052(4) Uiso 0.108(3) 1 d PD G 2
F21' F 0.2676(10) 1.0178(9) 0.3793(9) 0.056(4) Uiso 0.108(3) 1 d PDU G 2
F22' F 0.3402(14) 0.9418(8) 0.3140(9) 0.066(5) Uiso 0.108(3) 1 d PDU G 2
F23' F 0.4294(12) 1.0198(10) 0.4165(7) 0.059(5) Uiso 0.108(3) 1 d PDU G 2
F24' F 0.4057(13) 1.1268(7) 0.3801(9) 0.079(5) Uiso 0.108(3) 1 d PDU G 2
F25' F 0.3112(14) 1.0472(12) 0.2768(8) 0.091(5) Uiso 0.108(3) 1 d PDU G 2
F26' F 0.4738(12) 1.0535(11) 0.3126(10) 0.062(6) Uiso 0.108(3) 1 d PDU G 2
C100 C 0.5072(6) 0.7797(5) 0.3189(4) 0.059(2) Uiso 0.449(3) 1 d PD H 1
H10A H 0.4785 0.7843 0.2709 0.071 Uiso 0.449(3) 1 calc PR H 1
H10B H 0.5436 0.7400 0.3154 0.071 Uiso 0.449(3) 1 calc PR H 1
Cl1 Cl 0.5835(4) 0.8711(3) 0.3698(3) 0.1211(16) Uiso 0.449(3) 1 d PDU H 1
Cl2 Cl 0.4162(3) 0.7597(2) 0.3716(3) 0.1130(12) Uiso 0.449(3) 1 d PDU H 1
C101 C 0.4906(5) 0.8591(4) 0.4223(4) 0.0294(16) Uiso 0.417(4) 1 d PDU I 2
H10C H 0.4507 0.8901 0.4014 0.035 Uiso 0.417(4) 1 calc PR I 2
H10D H 0.5047 0.8785 0.4743 0.035 Uiso 0.417(4) 1 calc PR I 2
Cl3 Cl 0.6068(3) 0.8873(2) 0.3954(2) 0.0757(11) Uiso 0.417(4) 1 d PDU I 2
Cl4 Cl 0.4069(2) 0.75918(18) 0.4067(2) 0.0683(9) Uiso 0.417(4) 1 d PDU I 2
C102 C 0.4720(13) 0.8565(10) 0.4339(13) 0.028(4) Uiso 0.134(3) 1 d PDU J 3
H10E H 0.4480 0.8611 0.3849 0.033 Uiso 0.134(3) 1 calc PR J 3
H10F H 0.4498 0.8944 0.4654 0.033 Uiso 0.134(3) 1 calc PR J 3
Cl5 Cl 0.5968(11) 0.8943(9) 0.4467(10) 0.146(3) Uiso 0.134(3) 1 d PDU J 3
Cl6 Cl 0.4005(10) 0.7651(7) 0.4425(9) 0.111(3) Uiso 0.134(3) 1 d PDU J 3
O110 O 0.6529(6) 0.7101(3) 0.2588(4) 0.0727(19) Uani 0.541(4) 1 d PDU K 4
C111 C 0.5486(6) 0.6783(4) 0.2387(4) 0.0514(17) Uani 0.541(4) 1 d PDU K 4
H11C H 0.5209 0.7165 0.2178 0.062 Uiso 0.541(4) 1 calc PR K 4
H11D H 0.5147 0.6642 0.2795 0.062 Uiso 0.541(4) 1 calc PR K 4
C112 C 0.5311(5) 0.6017(4) 0.1825(3) 0.0380(14) Uani 0.541(4) 1 d PDU K 4
H11E H 0.4566 0.5743 0.1655 0.057 Uiso 0.541(4) 1 calc PR K 4
H11F H 0.5606 0.5655 0.2040 0.057 Uiso 0.541(4) 1 calc PR K 4
H11G H 0.5650 0.6171 0.1426 0.057 Uiso 0.541(4) 1 calc PR K 4
O115 O 0.6665(7) 0.7133(5) 0.2926(5) 0.050(2) Uiso 0.318(6) 1 d PDU L 5
C116 C 0.6480(11) 0.6981(9) 0.2223(6) 0.056(4) Uiso 0.318(6) 1 d PDU L 5
H11H H 0.7036 0.6810 0.2048 0.068 Uiso 0.318(6) 1 calc PR L 5
H11I H 0.6491 0.7479 0.2051 0.068 Uiso 0.318(6) 1 calc PR L 5
C117 C 0.5407(12) 0.6306(10) 0.1915(9) 0.066(4) Uiso 0.318(6) 1 d PDU L 5
H11J H 0.5327 0.6174 0.1397 0.099 Uiso 0.318(6) 1 calc PR L 5
H11K H 0.4850 0.6498 0.2042 0.099 Uiso 0.318(6) 1 calc PR L 5
H11L H 0.5374 0.5825 0.2113 0.099 Uiso 0.318(6) 1 calc PR L 5
O120 O 0.516(2) 0.7081(17) 0.2649(12) 0.100(10) Uiso 0.141(6) 1 d PD M 6
C122 C 0.5469(13) 0.6510(10) 0.1603(8) 0.022(4) Uiso 0.141(6) 1 d PDU M 6
H12A H 0.5978 0.6367 0.1351 0.033 Uiso 0.141(6) 1 calc PR M 6
H12B H 0.5210 0.6875 0.1364 0.033 Uiso 0.141(6) 1 calc PR M 6
H12C H 0.4890 0.6022 0.1605 0.033 Uiso 0.141(6) 1 calc PR M 6
C121 C 0.601(2) 0.695(2) 0.2401(12) 0.047(5) Uiso 0.141(6) 1 d PDU M 6
H12D H 0.6266 0.6592 0.2665 0.056 Uiso 0.141(6) 1 calc PR M 6
H12E H 0.6578 0.7456 0.2422 0.056 Uiso 0.141(6) 1 calc PR M 6

loop_
_atom_site_aniso_label
_atom_site_aniso_U_11
_atom_site_aniso_U_22
_atom_site_aniso_U_33
_atom_site_aniso_U_23
_atom_site_aniso_U_13
_atom_site_aniso_U_12
Pd1 0.02271(9) 0.01735(8) 0.02014(9) 0.00325(6) 0.00711(7) 0.00303(6)
Pd2 0.02191(9) 0.01861(9) 0.01920(9) 0.00111(6) 0.00170(7) 0.00854(7)
Fe1 0.02189(19) 0.02247(18) 0.0384(2) 0.00629(15) 0.00855(16) 0.00447(14)
Fe2 0.02183(18) 0.02284(18) 0.03101(19) 0.00163(14) 0.00755(14) 0.00767(14)
S1 0.0318(4) 0.0206(3) 0.0309(3) -0.0013(2) 0.0144(3) 0.0020(2)
C2 0.0269(13) 0.0200(11) 0.0194(11) 0.0054(8) 0.0052(9) 0.0068(9)
S3 0.0298(3) 0.0196(3) 0.0241(3) -0.0003(2) 0.0113(2) 0.0001(2)
N4 0.0223(10) 0.0198(10) 0.0185(9) 0.0026(7) 0.0031(8) 0.0038(7)
C5 0.0187(11) 0.0246(12) 0.0219(11) 0.0057(9) 0.0017(9) 0.0077(9)
C6 0.0196(12) 0.0242(12) 0.0225(11) 0.0064(9) 0.0032(9) 0.0054(9)
N7 0.0224(10) 0.0200(9) 0.0173(9) 0.0015(7) 0.0012(7) 0.0075(8)
C8 0.0224(12) 0.0203(11) 0.0211(11) 0.0026(8) 0.0023(9) 0.0058(9)
S9 0.0302(3) 0.0231(3) 0.0270(3) -0.0047(2) -0.0057(2) 0.0125(2)
S10 0.0277(3) 0.0237(3) 0.0272(3) -0.0048(2) -0.0052(2) 0.0129(2)
C11 0.0287(13) 0.0212(12) 0.0214(12) -0.0003(9) 0.0018(10) 0.0019(9)
C12 0.0306(14) 0.0370(15) 0.0193(12) -0.0007(10) 0.0021(10) 0.0105(11)
C13 0.057(2) 0.0354(17) 0.0435(18) 0.0091(13) -0.0090(15) 0.0097(15)
C14 0.085(3) 0.049(2) 0.0415(19) 0.0139(16) -0.0100(19) 0.027(2)
C15 0.069(3) 0.072(3) 0.0289(16) -0.0061(16) -0.0161(16) 0.035(2)
C16 0.046(2) 0.077(3) 0.0364(18) -0.0069(17) -0.0119(16) 0.0089(19)
C17 0.0383(18) 0.053(2) 0.0322(16) 0.0041(13) -0.0003(13) -0.0003(14)
C18 0.0299(13) 0.0236(12) 0.0208(11) 0.0047(9) 0.0054(9) 0.0131(10)
C19 0.047(2) 0.0322(17) 0.0215(15) 0.0065(12) 0.0098(15) 0.0267(17)
C20 0.080(3) 0.046(2) 0.0291(19) 0.0051(16) 0.018(2) -0.005(2)
C21 0.103(4) 0.054(3) 0.041(2) 0.0192(19) 0.034(3) 0.011(3)
C22 0.095(4) 0.058(3) 0.0306(19) 0.0188(17) 0.024(2) 0.050(3)
C23 0.070(3) 0.076(4) 0.0237(17) 0.0012(19) 0.0010(19) 0.043(3)
C24 0.045(2) 0.069(3) 0.0269(18) 0.0000(18) 0.0011(16) 0.029(2)
P25 0.0225(3) 0.0175(3) 0.0218(3) 0.0038(2) 0.0044(2) 0.0048(2)
C26 0.029(3) 0.019(2) 0.018(2) 0.0010(13) 0.0016(15) 0.0041(16)
C27 0.026(3) 0.035(3) 0.026(2) 0.0040(18) -0.0018(19) 0.004(2)
C28 0.033(3) 0.040(3) 0.035(3) 0.014(2) -0.010(2) 0.002(2)
C29 0.061(4) 0.058(4) 0.023(2) 0.019(2) 0.006(2) 0.022(3)
C30 0.086(5) 0.063(4) 0.034(3) 0.013(3) 0.028(3) 0.042(4)
C31 0.073(5) 0.045(3) 0.033(2) 0.014(2) 0.021(3) 0.038(3)
C32 0.0274(13) 0.0222(12) 0.0241(12) 0.0054(9) 0.0061(10) 0.0092(10)
C33 0.0299(14) 0.0245(13) 0.0392(15) 0.0031(11) 0.0037(11) 0.0085(11)
C34 0.0429(18) 0.0252(14) 0.0471(17) 0.0055(12) 0.0081(14) 0.0141(12)
C35 0.0393(18) 0.0415(17) 0.0472(18) 0.0076(13) 0.0043(14) 0.0249(14)
C36 0.0271(17) 0.039(2) 0.112(3) 0.003(2) -0.0055(19) 0.0092(14)
C37 0.0300(16) 0.0237(15) 0.087(3) 0.0036(15) 0.0020(16) 0.0070(12)
C38 0.0212(12) 0.0178(11) 0.0317(13) 0.0028(9) 0.0031(10) 0.0034(9)
C39 0.0271(14) 0.0311(14) 0.0367(15) -0.0030(11) 0.0011(11) 0.0069(11)
C40 0.0230(14) 0.0286(15) 0.064(2) -0.0066(13) 0.0042(14) 0.0019(11)
C41 0.0351(17) 0.0203(13) 0.069(2) 0.0118(13) 0.0161(15) 0.0044(11)
C42 0.0269(14) 0.0239(13) 0.0443(16) 0.0139(11) 0.0094(12) 0.0084(10)
C43 0.0264(14) 0.0275(13) 0.0347(14) 0.0050(10) 0.0135(11) 0.0076(10)
C44 0.0355(17) 0.0367(16) 0.0475(18) 0.0064(13) 0.0231(14) 0.0039(12)
C45 0.0320(17) 0.0418(18) 0.070(2) 0.0019(16) 0.0250(16) 0.0075(13)
C46 0.0309(17) 0.0420(18) 0.072(2) -0.0021(16) 0.0023(16) 0.0193(14)
C47 0.0308(15) 0.0277(14) 0.0461(17) 0.0056(11) 0.0070(12) 0.0146(11)
P48 0.0277(3) 0.0226(3) 0.0246(3) 0.0049(2) 0.0108(3) 0.0054(2)
C49 0.0351(15) 0.0273(13) 0.0241(12) 0.0059(10) 0.0070(11) 0.0051(11)
C50 0.0386(17) 0.0316(15) 0.0316(14) 0.0073(11) 0.0065(12) 0.0075(12)
C51 0.049(2) 0.0429(18) 0.0453(19) 0.0124(14) -0.0021(15) 0.0147(15)
C52 0.071(3) 0.0440(19) 0.0372(18) 0.0176(14) -0.0013(17) 0.0127(18)
C53 0.076(3) 0.047(2) 0.0310(16) 0.0166(14) 0.0144(17) 0.0092(18)
C54 0.052(2) 0.0378(16) 0.0296(15) 0.0093(12) 0.0167(13) 0.0094(14)
C55 0.0457(18) 0.0289(14) 0.0273(13) 0.0079(10) 0.0194(12) 0.0097(12)
C56 0.054(2) 0.0344(16) 0.0349(16) 0.0001(12) 0.0147(14) 0.0064(14)
C57 0.077(3) 0.0367(18) 0.0426(19) -0.0048(14) 0.0203(18) 0.0082(17)
C58 0.114(4) 0.0352(19) 0.045(2) -0.0012(15) 0.027(2) 0.027(2)
C59 0.096(3) 0.053(2) 0.053(2) 0.0085(18) 0.023(2) 0.046(2)
C60 0.061(2) 0.0401(17) 0.0390(17) 0.0087(13) 0.0184(15) 0.0255(16)
P61 0.0239(3) 0.0201(3) 0.0204(3) 0.0017(2) 0.0040(2) 0.0088(2)
C62 0.0325(15) 0.0375(15) 0.0208(12) 0.0040(10) 0.0064(10) 0.0193(11)
C63 0.053(2) 0.0416(17) 0.0319(15) 0.0101(12) 0.0162(14) 0.0192(14)
C64 0.073(3) 0.072(3) 0.045(2) 0.0318(18) 0.0281(19) 0.040(2)
C65 0.069(3) 0.098(3) 0.0243(15) 0.0149(17) 0.0163(16) 0.053(2)
C66 0.055(2) 0.066(2) 0.0276(15) -0.0033(14) 0.0021(14) 0.0315(18)
C67 0.0402(17) 0.0398(16) 0.0263(13) -0.0023(11) 0.0033(12) 0.0192(13)
C68 0.0230(12) 0.0203(11) 0.0283(12) -0.0008(9) 0.0049(10) 0.0090(9)
C69 0.0300(15) 0.0284(13) 0.0337(14) 0.0019(10) 0.0029(11) 0.0109(11)
C70 0.0269(15) 0.0425(17) 0.0467(18) 0.0047(13) 0.0042(13) 0.0126(12)
C71 0.0242(15) 0.0445(18) 0.066(2) 0.0160(16) 0.0161(15) 0.0076(13)
C72 0.0306(16) 0.0491(19) 0.058(2) 0.0254(15) 0.0159(14) 0.0150(14)
C73 0.0257(14) 0.0358(15) 0.0400(15) 0.0140(12) 0.0099(11) 0.0121(11)
C74 0.0260(13) 0.0164(11) 0.0266(12) 0.0022(9) 0.0053(10) 0.0066(9)
C75 0.0304(14) 0.0244(12) 0.0285(13) 0.0011(10) 0.0071(10) 0.0109(10)
C76 0.0277(14) 0.0246(13) 0.0426(16) -0.0023(11) 0.0088(12) 0.0116(10)
C77 0.0296(14) 0.0274(13) 0.0395(15) 0.0075(11) 0.0043(11) 0.0134(11)
C78 0.0266(13) 0.0242(12) 0.0286(13) 0.0067(9) 0.0055(10) 0.0073(10)
C79 0.0226(13) 0.0213(12) 0.0344(14) 0.0007(10) 0.0040(10) 0.0064(9)
C80 0.0259(14) 0.0325(15) 0.0464(17) -0.0059(12) -0.0020(12) 0.0120(11)
C81 0.0219(14) 0.0353(16) 0.073(2) -0.0075(15) 0.0085(14) 0.0084(12)
C82 0.0341(17) 0.0301(15) 0.060(2) 0.0000(13) 0.0243(15) 0.0015(12)
C83 0.0324(15) 0.0221(13) 0.0418(16) 0.0035(11) 0.0147(12) 0.0042(10)
P84 0.0219(3) 0.0213(3) 0.0216(3) 0.0012(2) 0.0016(2) 0.0083(2)
C85 0.0298(14) 0.0253(12) 0.0217(11) 0.0018(9) 0.0048(10) 0.0135(10)
C86 0.0295(14) 0.0378(15) 0.0291(13) 0.0085(11) 0.0075(11) 0.0151(11)
C87 0.0387(18) 0.0442(18) 0.0425(17) 0.0161(14) 0.0159(14) 0.0125(14)
C88 0.055(2) 0.0516(19) 0.0345(16) 0.0208(14) 0.0166(14) 0.0265(16)
C89 0.0488(19) 0.0441(17) 0.0269(14) 0.0078(12) -0.0003(13) 0.0211(15)
C90 0.0337(15) 0.0336(14) 0.0285(13) 0.0034(11) -0.0004(11) 0.0144(12)
C91 0.0302(14) 0.0245(12) 0.0264(13) -0.0005(9) -0.0056(10) 0.0110(10)
C92 0.0444(18) 0.0338(15) 0.0265(13) -0.0019(11) 0.0003(12) 0.0176(13)
C93 0.066(2) 0.0363(17) 0.0339(16) -0.0087(12) -0.0083(15) 0.0291(16)
C94 0.070(3) 0.0282(16) 0.050(2) -0.0113(13) -0.0216(18) 0.0184(16)
C95 0.047(2) 0.0279(17) 0.089(3) -0.0041(17) -0.009(2) 0.0028(15)
C96 0.0360(17) 0.0283(15) 0.058(2) -0.0020(13) 0.0039(14) 0.0061(12)
P10 0.0729(7) 0.0789(7) 0.0396(5) 0.0097(4) 0.0096(4) 0.0584(6)
F11 0.126(3) 0.102(2) 0.119(2) 0.0372(18) 0.074(2) 0.075(2)
F12 0.109(2) 0.0678(18) 0.174(3) 0.0279(19) 0.027(2) 0.0551(18)
F13 0.121(2) 0.114(2) 0.0449(13) 0.0117(13) -0.0079(14) 0.0659(19)
F14 0.086(2) 0.088(2) 0.118(2) 0.0412(17) 0.0191(17) 0.0544(17)
F15 0.100(2) 0.145(3) 0.0722(18) -0.0055(17) -0.0250(16) 0.069(2)
F16 0.100(2) 0.148(3) 0.0732(18) -0.0094(17) 0.0219(16) 0.082(2)
P20 0.0243(4) 0.0316(5) 0.0350(6) 0.0115(4) -0.0004(4) 0.0014(3)
F21 0.0307(13) 0.0626(17) 0.122(3) 0.0071(16) 0.0126(14) 0.0122(11)
F22 0.0732(17) 0.0450(13) 0.0456(13) 0.0253(10) 0.0076(12) 0.0165(11)
F23 0.0598(16) 0.0787(19) 0.0421(13) -0.0139(12) 0.0053(12) 0.0127(13)
F24 0.097(2) 0.0270(12) 0.092(2) 0.0233(12) -0.0126(16) -0.0053(12)
F25 0.0567(15) 0.0500(13) 0.0358(11) 0.0132(9) -0.0102(10) -0.0046(10)
F26 0.0286(12) 0.090(2) 0.0519(15) -0.0012(13) 0.0040(10) 0.0102(12)
O110 0.103(5) 0.026(2) 0.073(5) 0.016(3) -0.025(4) 0.011(3)
C111 0.062(5) 0.027(3) 0.059(4) 0.014(3) 0.005(3) 0.007(3)
C112 0.053(3) 0.022(3) 0.035(3) -0.006(2) 0.005(2) 0.013(2)

loop_
_atom_type_symbol
_atom_type_description
_atom_type_scat_dispersion_real
_atom_type_scat_dispersion_imag
_atom_type_scat_source
C C 0.0033 0.0016 'International Tables Vol C Tables 4.2.6.8 and 6.1.1.4'
H H 0.0000 0.0000 'International Tables Vol C Tables 4.2.6.8 and 6.1.1.4'
N N 0.0061 0.0033 'International Tables Vol C Tables 4.2.6.8 and 6.1.1.4'
F F 0.0171 0.0103 'International Tables Vol C Tables 4.2.6.8 and 6.1.1.4'
P P 0.1023 0.0942 'International Tables Vol C Tables 4.2.6.8 and 6.1.1.4'
S S 0.1246 0.1234 'International Tables Vol C Tables 4.2.6.8 and 6.1.1.4'
Fe Fe 0.3463 0.8444 'International Tables Vol C Tables 4.2.6.8 and 6.1.1.4'
Pd Pd -0.9988 1.0072 'International Tables Vol C Tables 4.2.6.8 and 6.1.1.4'
Cl Cl 0.1484 0.1585 'International Tables Vol C Tables 4.2.6.8 and 6.1.1.4'
O O 0.0106 0.0060 'International Tables Vol C Tables 4.2.6.8 and 6.1.1.4'

loop_
_geom_angle_atom_site_label_1
_geom_angle_atom_site_label_2
_geom_angle_atom_site_label_3
_geom_angle
_geom_angle_site_symmetry_1
_geom_angle_site_symmetry_3
_geom_angle_publ_flag
P48 Pd1 P25 99.27(2) . . ?
P48 Pd1 S3 170.12(2) . . ?
P25 Pd1 S3 90.25(2) . . ?
P48 Pd1 S1 95.41(2) . . ?
P25 Pd1 S1 165.31(2) . . ?
S3 Pd1 S1 75.07(2) . . ?
P84 Pd2 P61 99.49(2) . . ?
P84 Pd2 S10 94.27(2) . . ?
P61 Pd2 S10 166.19(2) . . ?
P84 Pd2 S9 169.19(2) . . ?
P61 Pd2 S9 91.23(2) . . ?
S10 Pd2 S9 74.98(2) . . ?
C43 Fe1 C42 109.36(12) . . ?
C43 Fe1 C38 109.47(10) . . ?
C42 Fe1 C38 41.67(10) . . ?
C43 Fe1 C47 41.39(11) . . ?
C42 Fe1 C47 139.64(11) . . ?
C38 Fe1 C47 111.69(11) . . ?
C43 Fe1 C44 41.98(11) . . ?
C42 Fe1 C44 108.52(13) . . ?
C38 Fe1 C44 137.41(12) . . ?
C47 Fe1 C44 69.58(12) . . ?
C43 Fe1 C39 138.78(11) . . ?
C42 Fe1 C39 69.31(12) . . ?
C38 Fe1 C39 41.16(10) . . ?
C47 Fe1 C39 112.34(12) . . ?
C44 Fe1 C39 177.77(13) . . ?
C43 Fe1 C45 69.14(12) . . ?
C42 Fe1 C45 136.80(13) . . ?
C38 Fe1 C45 177.80(13) . . ?
C47 Fe1 C45 68.52(13) . . ?
C44 Fe1 C45 40.43(13) . . ?
C39 Fe1 C45 140.97(13) . . ?
C43 Fe1 C46 69.15(12) . . ?
C42 Fe1 C46 176.86(13) . . ?
C38 Fe1 C46 141.25(13) . . ?
C47 Fe1 C46 40.82(12) . . ?
C44 Fe1 C46 68.48(15) . . ?
C39 Fe1 C46 113.68(14) . . ?
C45 Fe1 C46 40.23(14) . . ?
C43 Fe1 C41 138.20(13) . . ?
C42 Fe1 C41 40.88(11) . . ?
C38 Fe1 C41 69.23(11) . . ?
C47 Fe1 C41 179.03(13) . . ?
C44 Fe1 C41 109.56(13) . . ?
C39 Fe1 C41 68.54(13) . . ?
C45 Fe1 C41 110.55(13) . . ?
C46 Fe1 C41 138.59(13) . . ?
C43 Fe1 C40 177.83(12) . . ?
C42 Fe1 C40 68.47(12) . . ?
C38 Fe1 C40 68.90(11) . . ?
C47 Fe1 C40 140.30(13) . . ?
C44 Fe1 C40 138.35(13) . . ?
C39 Fe1 C40 40.77(12) . . ?
C45 Fe1 C40 112.44(13) . . ?
C46 Fe1 C40 113.02(13) . . ?
C41 Fe1 C40 40.14(13) . . ?
C79 Fe2 C78 110.11(10) . . ?
C79 Fe2 C74 109.84(10) . . ?
C78 Fe2 C74 41.62(10) . . ?
C79 Fe2 C83 41.55(11) . . ?
C78 Fe2 C83 138.60(11) . . ?
C74 Fe2 C83 109.85(11) . . ?
C79 Fe2 C80 41.70(10) . . ?
C78 Fe2 C80 111.09(12) . . ?
C74 Fe2 C80 139.39(11) . . ?
C83 Fe2 C80 69.49(12) . . ?
C79 Fe2 C75 139.02(10) . . ?
C78 Fe2 C75 69.23(11) . . ?
C74 Fe2 C75 41.34(10) . . ?
C83 Fe2 C75 110.81(11) . . ?
C80 Fe2 C75 179.17(11) . . ?
C79 Fe2 C81 69.24(11) . . ?
C78 Fe2 C81 140.41(13) . . ?
C74 Fe2 C81 177.86(13) . . ?
C83 Fe2 C81 68.14(13) . . ?
C80 Fe2 C81 41.06(12) . . ?
C75 Fe2 C81 138.23(12) . . ?
C79 Fe2 C77 138.87(11) . . ?
C78 Fe2 C77 40.91(10) . . ?
C74 Fe2 C77 69.29(10) . . ?
C83 Fe2 C77 179.09(12) . . ?
C80 Fe2 C77 111.34(12) . . ?
C75 Fe2 C77 68.36(11) . . ?
C81 Fe2 C77 112.71(13) . . ?
C79 Fe2 C82 69.22(11) . . ?
C78 Fe2 C82 179.18(11) . . ?
C74 Fe2 C82 138.00(13) . . ?
C83 Fe2 C82 40.58(12) . . ?
C80 Fe2 C82 68.76(13) . . ?
C75 Fe2 C82 110.93(12) . . ?
C81 Fe2 C82 39.96(14) . . ?
C77 Fe2 C82 139.91(12) . . ?
C79 Fe2 C76 178.77(11) . . ?
C78 Fe2 C76 68.70(11) . . ?
C74 Fe2 C76 69.10(10) . . ?
C83 Fe2 C76 139.19(11) . . ?
C80 Fe2 C76 138.78(11) . . ?
C75 Fe2 C76 40.51(10) . . ?
C81 Fe2 C76 111.84(11) . . ?
C77 Fe2 C76 40.37(11) . . ?
C82 Fe2 C76 111.96(11) . . ?
C2 S1 Pd1 85.39(8) . . ?
N4 C2 S3 123.48(18) . . ?
N4 C2 S1 124.58(18) . . ?
S3 C2 S1 111.88(14) . . ?
C2 S3 Pd1 86.13(8) . . ?
C2 N4 C11 121.8(2) . . ?
C2 N4 C5 120.9(2) . . ?
C11 N4 C5 116.9(2) . . ?
N4 C5 C6 113.40(19) . . ?
N7 C6 C5 113.4(2) . . ?
C8 N7 C6 121.32(19) . . ?
C8 N7 C18 119.6(2) . . ?
C6 N7 C18 118.78(19) . . ?
N7 C8 S10 124.26(18) . . ?
N7 C8 S9 123.58(18) . . ?
S10 C8 S9 112.15(13) . . ?
C8 S9 Pd2 86.04(8) . . ?
C8 S10 Pd2 86.67(8) . . ?
N4 C11 C12 112.5(2) . . ?
C13 C12 C17 118.6(3) . . ?
C13 C12 C11 121.7(3) . . ?
C17 C12 C11 119.5(3) . . ?
C12 C13 C14 120.5(3) . . ?
C15 C14 C13 120.3(4) . . ?
C14 C15 C16 119.4(3) . . ?
C15 C16 C17 120.8(4) . . ?
C16 C17 C12 120.2(3) . . ?
N7 C18 C19 112.2(2) . . ?
N7 C18 C19' 112.9(7) . . ?
C20 C19 C24 120.0 . . ?
C20 C19 C18 120.1(2) . . ?
C24 C19 C18 119.9(2) . . ?
C21 C20 C19 120.0 . . ?
C20 C21 C22 120.0 . . ?
C23 C22 C21 120.0 . . ?
C22 C23 C24 120.0 . . ?
C23 C24 C19 120.0 . . ?
C20' C19' C24' 120.0 . . ?
C20' C19' C18 124.8(11) . . ?
C24' C19' C18 115.0(11) . . ?
C21' C20' C19' 120.0 . . ?
C20' C21' C22' 120.0 . . ?
C23' C22' C21' 120.0 . . ?
C22' C23' C24' 120.0 . . ?
C23' C24' C19' 120.0 . . ?
C38 P25 C26 107.06(19) . . ?
C38 P25 C32 101.90(11) . . ?
C26 P25 C32 106.25(18) . . ?
C38 P25 C26' 102.6(3) . . ?
C32 P25 C26' 108.1(3) . . ?
C38 P25 Pd1 121.79(8) . . ?
C26 P25 Pd1 103.55(15) . . ?
C32 P25 Pd1 115.26(8) . . ?
C26' P25 Pd1 106.0(3) . . ?
C27 C26 C31 120.0 . . ?
C27 C26 P25 117.5(3) . . ?
C31 C26 P25 122.2(3) . . ?
C26 C27 C28 120.0 . . ?
C27 C28 C29 120.0 . . ?
C30 C29 C28 120.0 . . ?
C31 C30 C29 120.0 . . ?
C30 C31 C26 120.0 . . ?
C27' C26' C31' 120.0 . . ?
C27' C26' P25 118.5(6) . . ?
C31' C26' P25 121.2(6) . . ?
C26' C27' C28' 120.0 . . ?
C27' C28' C29' 120.0 . . ?
C30' C29' C28' 120.0 . . ?
C31' C30' C29' 120.0 . . ?
C30' C31' C26' 120.0 . . ?
C37 C32 C33 118.7(2) . . ?
C37 C32 P25 121.3(2) . . ?
C33 C32 P25 120.0(2) . . ?
C34 C33 C32 120.4(3) . . ?
C35 C34 C33 120.4(3) . . ?
C36 C35 C34 119.5(3) . . ?
C35 C36 C37 120.6(3) . . ?
C32 C37 C36 120.4(3) . . ?
C39 C38 C42 107.4(2) . . ?
C39 C38 P25 127.7(2) . . ?
C42 C38 P25 124.8(2) . . ?
C39 C38 Fe1 70.30(15) . . ?
C42 C38 Fe1 69.01(15) . . ?
P25 C38 Fe1 126.62(13) . . ?
C38 C39 C40 107.7(3) . . ?
C38 C39 Fe1 68.54(15) . . ?
C40 C39 Fe1 70.26(17) . . ?
C41 C40 C39 108.6(3) . . ?
C41 C40 Fe1 69.69(17) . . ?
C39 C40 Fe1 68.97(16) . . ?
C40 C41 C42 108.1(3) . . ?
C40 C41 Fe1 70.17(17) . . ?
C42 C41 Fe1 68.11(15) . . ?
C41 C42 C38 108.2(3) . . ?
C41 C42 Fe1 71.01(16) . . ?
C38 C42 Fe1 69.33(14) . . ?
C47 C43 C44 107.0(3) . . ?
C47 C43 P48 124.1(2) . . ?
C44 C43 P48 128.8(2) . . ?
C47 C43 Fe1 69.73(15) . . ?
C44 C43 Fe1 69.45(16) . . ?
P48 C43 Fe1 123.16(13) . . ?
C45 C44 C43 107.7(3) . . ?
C45 C44 Fe1 70.61(18) . . ?
C43 C44 Fe1 68.58(15) . . ?
C44 C45 C46 109.0(3) . . ?
C44 C45 Fe1 68.96(17) . . ?
C46 C45 Fe1 69.94(17) . . ?
C45 C46 C47 108.2(3) . . ?
C45 C46 Fe1 69.83(19) . . ?
C47 C46 Fe1 68.70(16) . . ?
C46 C47 C43 108.1(3) . . ?
C46 C47 Fe1 70.47(17) . . ?
C43 C47 Fe1 68.87(15) . . ?
C43 P48 C49 108.51(13) . . ?
C43 P48 C55 105.07(13) . . ?
C49 P48 C55 102.61(12) . . ?
C43 P48 Pd1 115.35(9) . . ?
C49 P48 Pd1 111.63(9) . . ?
C55 P48 Pd1 112.71(9) . . ?
C50 C49 C54 118.9(3) . . ?
C50 C49 P48 120.1(2) . . ?
C54 C49 P48 120.9(2) . . ?
C51 C50 C49 120.4(3) . . ?
C52 C51 C50 120.0(3) . . ?
C53 C52 C51 120.3(3) . . ?
C52 C53 C54 120.4(3) . . ?
C53 C54 C49 119.9(3) . . ?
C60 C55 C56 119.0(3) . . ?
C60 C55 P48 121.8(2) . . ?
C56 C55 P48 119.1(2) . . ?
C57 C56 C55 120.7(3) . . ?
C56 C57 C58 119.8(4) . . ?
C59 C58 C57 120.0(3) . . ?
C58 C59 C60 121.2(4) . . ?
C55 C60 C59 119.4(3) . . ?
C74 P61 C62 102.93(11) . . ?
C74 P61 C68 104.95(11) . . ?
C62 P61 C68 104.43(13) . . ?
C74 P61 Pd2 122.92(8) . . ?
C62 P61 Pd2 108.72(9) . . ?
C68 P61 Pd2 111.19(7) . . ?
C67 C62 C63 119.2(3) . . ?
C67 C62 P61 121.4(2) . . ?
C63 C62 P61 119.4(2) . . ?
C62 C63 C64 120.4(3) . . ?
C63 C64 C65 118.9(3) . . ?
C66 C65 C64 120.4(3) . . ?
C65 C66 C67 120.6(3) . . ?
C66 C67 C62 120.6(3) . . ?
C73 C68 C69 118.2(2) . . ?
C73 C68 P61 121.0(2) . . ?
C69 C68 P61 120.6(2) . . ?
C70 C69 C68 121.2(3) . . ?
C71 C70 C69 119.9(3) . . ?
C70 C71 C72 119.7(3) . . ?
C71 C72 C73 120.4(3) . . ?
C72 C73 C68 120.6(3) . . ?
C75 C74 C78 106.8(2) . . ?
C75 C74 P61 125.21(19) . . ?
C78 C74 P61 127.90(18) . . ?
C75 C74 Fe2 69.92(15) . . ?
C78 C74 Fe2 68.89(14) . . ?
P61 C74 Fe2 123.65(12) . . ?
C76 C75 C74 108.6(2) . . ?
C76 C75 Fe2 70.62(15) . . ?
C74 C75 Fe2 68.74(14) . . ?
C75 C76 C77 108.2(2) . . ?
C75 C76 Fe2 68.87(14) . . ?
C77 C76 Fe2 69.59(14) . . ?
C76 C77 C78 108.0(2) . . ?
C76 C77 Fe2 70.04(15) . . ?
C78 C77 Fe2 68.00(14) . . ?
C77 C78 C74 108.5(2) . . ?
C77 C78 Fe2 71.08(15) . . ?
C74 C78 Fe2 69.49(14) . . ?
C83 C79 C80 107.4(2) . . ?
C83 C79 P84 123.4(2) . . ?
C80 C79 P84 129.2(2) . . ?
C83 C79 Fe2 69.85(14) . . ?
C80 C79 Fe2 70.11(15) . . ?
P84 C79 Fe2 123.36(14) . . ?
C81 C80 C79 106.9(3) . . ?
C81 C80 Fe2 70.24(17) . . ?
C79 C80 Fe2 68.19(15) . . ?
C82 C81 C80 109.0(3) . . ?
C82 C81 Fe2 70.29(18) . . ?
C80 C81 Fe2 68.70(16) . . ?
C81 C82 C83 108.1(3) . . ?
C81 C82 Fe2 69.75(18) . . ?
C83 C82 Fe2 68.31(16) . . ?
C82 C83 C79 108.5(3) . . ?
C82 C83 Fe2 71.11(17) . . ?
C79 C83 Fe2 68.60(15) . . ?
C79 P84 C91 103.61(12) . . ?
C79 P84 C85 107.95(12) . . ?
C91 P84 C85 102.67(12) . . ?
C79 P84 Pd2 114.72(9) . . ?
C91 P84 Pd2 115.52(8) . . ?
C85 P84 Pd2 111.34(9) . . ?
C86 C85 C90 119.4(2) . . ?
C86 C85 P84 119.85(19) . . ?
C90 C85 P84 120.7(2) . . ?
C85 C86 C87 120.2(3) . . ?
C86 C87 C88 119.4(3) . . ?
C89 C88 C87 120.3(3) . . ?
C90 C89 C88 120.4(3) . . ?
C89 C90 C85 120.3(3) . . ?
C96 C91 C92 118.6(3) . . ?
C96 C91 P84 122.3(2) . . ?
C92 C91 P84 119.1(2) . . ?
C93 C92 C91 120.5(3) . . ?
C94 C93 C92 119.6(3) . . ?
C95 C94 C93 120.3(3) . . ?
C94 C95 C96 120.5(4) . . ?
C91 C96 C95 120.4(3) . . ?
F11 P10 F15 91.49(18) . . ?
F11 P10 F12 91.59(18) . . ?
F15 P10 F12 92.9(2) . . ?
F11 P10 F16 177.9(2) . . ?
F15 P10 F16 90.17(16) . . ?
F12 P10 F16 89.55(17) . . ?
F11 P10 F13 90.84(17) . . ?
F15 P10 F13 175.9(2) . . ?
F12 P10 F13 90.45(17) . . ?
F16 P10 F13 87.43(15) . . ?
F11 P10 F14 88.24(15) . . ?
F15 P10 F14 89.55(17) . . ?
F12 P10 F14 177.53(19) . . ?
F16 P10 F14 90.55(17) . . ?
F13 P10 F14 87.10(16) . . ?
F24 P20 F26 91.59(17) . . ?
F24 P20 F23 91.67(16) . . ?
F26 P20 F23 90.68(14) . . ?
F24 P20 F21 90.41(16) . . ?
F26 P20 F21 177.77(16) . . ?
F23 P20 F21 90.26(16) . . ?
F24 P20 F25 89.79(14) . . ?
F26 P20 F25 88.92(14) . . ?
F23 P20 F25 178.50(15) . . ?
F21 P20 F25 90.09(15) . . ?
F24 P20 F22 176.61(16) . . ?
F26 P20 F22 90.07(16) . . ?
F23 P20 F22 91.27(15) . . ?
F21 P20 F22 87.89(14) . . ?
F25 P20 F22 87.29(13) . . ?
F24' P20' F23' 90.9(7) . . ?
F24' P20' F21' 91.5(7) . . ?
F23' P20' F21' 91.3(7) . . ?
F24' P20' F25' 91.2(7) . . ?
F23' P20' F25' 177.8(9) . . ?
F21' P20' F25' 89.1(7) . . ?
F24' P20' F22' 177.6(9) . . ?
F23' P20' F22' 88.9(7) . . ?
F21' P20' F22' 90.9(7) . . ?
F25' P20' F22' 88.9(7) . . ?
F24' P20' F26' 88.4(7) . . ?
F23' P20' F26' 91.5(7) . . ?
F21' P20' F26' 177.2(9) . . ?
F25' P20' F26' 88.1(7) . . ?
F22' P20' F26' 89.2(7) . . ?
Cl2 C100 Cl1 96.0(5) . . ?
Cl3 C101 Cl4 123.4(4) . . ?
Cl5 C102 Cl6 127.3(14) . . ?
O110 C111 C112 104.2(6) . . ?
O115 C116 C117 111.8(12) . . ?
O120 C121 C122 99.3(15) . . ?

loop_
_geom_bond_atom_site_label_1
_geom_bond_atom_site_label_2
_geom_bond_distance
_geom_bond_site_symmetry_2
_geom_bond_publ_flag
Pd1 P48 2.2923(6) . ?
Pd1 P25 2.3018(6) . ?
Pd1 S3 2.3348(6) . ?
Pd1 S1 2.3516(6) . ?
Pd2 P84 2.2906(7) . ?
Pd2 P61 2.3110(6) . ?
Pd2 S10 2.3347(6) . ?
Pd2 S9 2.3445(7) . ?
Fe1 C43 2.015(3) . ?
Fe1 C42 2.020(3) . ?
Fe1 C38 2.024(2) . ?
Fe1 C47 2.027(3) . ?
Fe1 C44 2.027(3) . ?
Fe1 C39 2.048(3) . ?
Fe1 C45 2.049(3) . ?
Fe1 C46 2.050(3) . ?
Fe1 C41 2.058(3) . ?
Fe1 C40 2.065(3) . ?
Fe2 C79 2.012(2) . ?
Fe2 C78 2.020(3) . ?
Fe2 C74 2.028(3) . ?
Fe2 C83 2.029(3) . ?
Fe2 C80 2.038(3) . ?
Fe2 C75 2.043(3) . ?
Fe2 C81 2.059(3) . ?
Fe2 C77 2.060(3) . ?
Fe2 C82 2.066(3) . ?
Fe2 C76 2.066(2) . ?
S1 C2 1.728(2) . ?
C2 N4 1.313(3) . ?
C2 S3 1.719(2) . ?
N4 C11 1.471(3) . ?
N4 C5 1.474(3) . ?
C5 C6 1.526(3) . ?
C6 N7 1.470(3) . ?
N7 C8 1.323(3) . ?
N7 C18 1.479(3) . ?
C8 S10 1.709(2) . ?
C8 S9 1.723(2) . ?
C11 C12 1.514(4) . ?
C12 C13 1.368(4) . ?
C12 C17 1.383(4) . ?
C13 C14 1.396(4) . ?
C14 C15 1.359(6) . ?
C15 C16 1.364(6) . ?
C16 C17 1.382(5) . ?
C18 C19 1.498(3) . ?
C18 C19' 1.550(11) . ?
C19 C20 1.3900 . ?
C19 C24 1.3900 . ?
C20 C21 1.3900 . ?
C21 C22 1.3900 . ?
C22 C23 1.3900 . ?
C23 C24 1.3900 . ?
C19' C20' 1.3900 . ?
C19' C24' 1.3900 . ?
C20' C21' 1.3900 . ?
C21' C22' 1.3900 . ?
C22' C23' 1.3900 . ?
C23' C24' 1.3900 . ?
P25 C38 1.790(3) . ?
P25 C26 1.804(3) . ?
P25 C32 1.827(2) . ?
P25 C26' 1.846(7) . ?
C26 C27 1.3900 . ?
C26 C31 1.3900 . ?
C27 C28 1.3900 . ?
C28 C29 1.3900 . ?
C29 C30 1.3900 . ?
C30 C31 1.3900 . ?
C26' C27' 1.3900 . ?
C26' C31' 1.3900 . ?
C27' C28' 1.3900 . ?
C28' C29' 1.3900 . ?
C29' C30' 1.3900 . ?
C30' C31' 1.3900 . ?
C32 C37 1.373(4) . ?
C32 C33 1.394(3) . ?
C33 C34 1.386(4) . ?
C34 C35 1.373(4) . ?
C35 C36 1.369(5) . ?
C36 C37 1.393(4) . ?
C38 C39 1.432(4) . ?
C38 C42 1.438(4) . ?
C39 C40 1.433(4) . ?
C40 C41 1.415(5) . ?
C41 C42 1.425(4) . ?
C43 C47 1.429(4) . ?
C43 C44 1.448(4) . ?
C43 P48 1.792(3) . ?
C44 C45 1.409(5) . ?
C45 C46 1.410(5) . ?
C46 C47 1.422(4) . ?
P48 C49 1.816(3) . ?
P48 C55 1.825(3) . ?
C49 C50 1.384(4) . ?
C49 C54 1.395(4) . ?
C50 C51 1.379(4) . ?
C51 C52 1.378(5) . ?
C52 C53 1.361(5) . ?
C53 C54 1.383(4) . ?
C55 C60 1.372(4) . ?
C55 C56 1.400(4) . ?
C56 C57 1.375(4) . ?
C57 C58 1.386(6) . ?
C58 C59 1.347(6) . ?
C59 C60 1.406(4) . ?
P61 C74 1.806(2) . ?
P61 C62 1.810(3) . ?
P61 C68 1.830(3) . ?
C62 C67 1.389(4) . ?
C62 C63 1.395(4) . ?
C63 C64 1.397(4) . ?
C64 C65 1.398(6) . ?
C65 C66 1.373(5) . ?
C66 C67 1.374(4) . ?
C68 C73 1.390(4) . ?
C68 C69 1.391(4) . ?
C69 C70 1.385(4) . ?
C70 C71 1.379(4) . ?
C71 C72 1.382(4) . ?
C72 C73 1.387(4) . ?
C74 C75 1.437(3) . ?
C74 C78 1.438(3) . ?
C75 C76 1.423(4) . ?
C76 C77 1.424(4) . ?
C77 C78 1.426(4) . ?
C79 C83 1.434(4) . ?
C79 C80 1.442(4) . ?
C79 P84 1.796(3) . ?
C80 C81 1.437(4) . ?
C81 C82 1.409(5) . ?
C82 C83 1.421(4) . ?
P84 C91 1.812(3) . ?
P84 C85 1.815(3) . ?
C85 C86 1.384(4) . ?
C85 C90 1.398(4) . ?
C86 C87 1.389(4) . ?
C87 C88 1.393(4) . ?
C88 C89 1.374(5) . ?
C89 C90 1.369(4) . ?
C91 C96 1.385(4) . ?
C91 C92 1.405(4) . ?
C92 C93 1.392(4) . ?
C93 C94 1.378(5) . ?
C94 C95 1.375(5) . ?
C95 C96 1.386(4) . ?
P10 F11 1.550(3) . ?
P10 F15 1.565(3) . ?
P10 F12 1.573(3) . ?
P10 F16 1.579(3) . ?
P10 F13 1.606(3) . ?
P10 F14 1.609(3) . ?
P20 F24 1.575(2) . ?
P20 F26 1.576(2) . ?
P20 F23 1.582(2) . ?
P20 F21 1.594(2) . ?
P20 F25 1.603(2) . ?
P20 F22 1.604(2) . ?
P20' F24' 1.563(11) . ?
P20' F23' 1.571(11) . ?
P20' F21' 1.579(11) . ?
P20' F25' 1.598(11) . ?
P20' F22' 1.598(11) . ?
P20' F26' 1.611(11) . ?
C100 Cl2 1.698(8) . ?
C100 Cl1 1.715(9) . ?
C101 Cl3 1.695(7) . ?
C101 Cl4 1.751(7) . ?
C102 Cl5 1.614(14) . ?
C102 Cl6 1.662(13) . ?
O110 C111 1.355(9) . ?
C111 C112 1.553(8) . ?
O115 C116 1.325(13) . ?
C116 C117 1.566(14) . ?
O120 C121 1.395(19) . ?
C122 C121 1.598(17) . ?
